data_7054101
loop_
_publ_author_name
'Hancock, Stuart L.'
'Jones, Matthew D.'
'Langridge, Conrad J.'
'Mahon, Mary F.'

_publ_section_title
;
 Al(iii)--homopiperazine complexes and their exploitation for the
 production of polyesters
;
_journal_issue 9
_journal_name_full 'New Journal of Chemistry'
_journal_page_first 1891
_journal_paper_doi 10.1039/c2nj40300e
_journal_volume 36
_journal_year 2012
_chemical_formula_sum 'C33.5 H49 Al N2 O2'
_chemical_formula_weight 538.73
_chemical_name_systematic
;
?
;
_space_group_IT_number 19
_symmetry_cell_setting orthorhombic
_symmetry_space_group_name_Hall 'P 2ac 2ab'
_symmetry_space_group_name_H-M 'P 21 21 21'
_atom_sites_solution_hydrogens geom
_atom_sites_solution_primary direct
_atom_sites_solution_secondary difmap
_audit_creation_method SHELXL-97
_cell_angle_alpha 90.00
_cell_angle_beta 90.00
_cell_angle_gamma 90.00
_cell_formula_units_Z 8
_cell_length_a 14.7810(2)
_cell_length_b 15.1010(2)
_cell_length_c 29.1190(4)
_cell_measurement_reflns_used 99764
_cell_measurement_temperature 150(2)
_cell_measurement_theta_max 27.48
_cell_measurement_theta_min 3.51
_cell_volume 6499.59(15)
_computing_cell_refinement 'HKL Scalepack (Otwinski & Minor, 1997)'
_computing_data_collection 'Collect (Nonius BV, 1997-2000)'
_computing_data_reduction 'HKL Denzo & Scalepack (Otwinski & Minor 1997)'
_computing_molecular_graphics 'Ortep-3 for Windows (Farrugia, 1997)'
_computing_publication_material 'WinGX publication routines (Farrugia, 1999)'
_computing_structure_refinement 'SHELXL-97 (Sheldrick, 1997)'
_computing_structure_solution
;
SIR97- Altomare A., Burla M.C., Camalli M., Cascarano G.L., Giacovazzo C. ,
Guagliardi A., Moliterni A.G.G., Polidori G.,Spagna R.
(1999) J. Appl. Cryst. 32, 115-119.
;
_diffrn_ambient_temperature 150(2)
_diffrn_measured_fraction_theta_full 0.993
_diffrn_measured_fraction_theta_max 0.993
_diffrn_measurement_device_type 'nonius kappa ccd'
_diffrn_measurement_method ccd
_diffrn_radiation_monochromator graphite
_diffrn_radiation_source 'fine-focus sealed tube'
_diffrn_radiation_type MoK\a
_diffrn_radiation_wavelength 0.71073
_diffrn_reflns_av_R_equivalents 0.0780
_diffrn_reflns_av_sigmaI/netI 0.0400
_diffrn_reflns_limit_h_max 19
_diffrn_reflns_limit_h_min -19
_diffrn_reflns_limit_k_max 19
_diffrn_reflns_limit_k_min -19
_diffrn_reflns_limit_l_max 37
_diffrn_reflns_limit_l_min -37
_diffrn_reflns_number 81419
_diffrn_reflns_theta_full 27.44
_diffrn_reflns_theta_max 27.44
_diffrn_reflns_theta_min 3.69
_exptl_absorpt_coefficient_mu 0.092
_exptl_absorpt_correction_T_max 0.9818
_exptl_absorpt_correction_T_min 0.9729
_exptl_absorpt_correction_type multi-scan
_exptl_absorpt_process_details 'Sortav, Blessing 1995'
_exptl_crystal_colour colourless
_exptl_crystal_density_diffrn 1.101
_exptl_crystal_density_method 'not measured'
_exptl_crystal_description block
_exptl_crystal_F_000 2344
_exptl_crystal_size_max 0.30
_exptl_crystal_size_mid 0.20
_exptl_crystal_size_min 0.20
_refine_diff_density_max 0.450
_refine_diff_density_min -0.264
_refine_diff_density_rms 0.058
_refine_ls_abs_structure_details 'Flack H D (1983), Acta Cryst. A39, 876-881'
_refine_ls_abs_structure_Flack 0.06(14)
_refine_ls_extinction_method none
_refine_ls_goodness_of_fit_ref 1.091
_refine_ls_hydrogen_treatment constr
_refine_ls_matrix_type full
_refine_ls_number_parameters 733
_refine_ls_number_reflns 14759
_refine_ls_number_restraints 0
_refine_ls_restrained_S_all 1.091
_refine_ls_R_factor_all 0.0676
_refine_ls_R_factor_gt 0.0619
_refine_ls_shift/su_max 0.002
_refine_ls_shift/su_mean 0.000
_refine_ls_structure_factor_coef Fsqd
_refine_ls_weighting_details 'calc w=1/[\s^2^(Fo^2^)+(0.0882P)^2^+2.3759P] where P=(Fo^2^+2Fc^2^)/3'
_refine_ls_weighting_scheme calc
_refine_ls_wR_factor_gt 0.1606
_refine_ls_wR_factor_ref 0.1651
_reflns_number_gt 13533
_reflns_number_total 14759
_reflns_threshold_expression >2sigma(I)
_cod_data_source_file c2nj40300e.txt
_cod_data_source_block Al(3)Me
_cod_depositor_comments
;
The following automatic conversions were performed:

'_symmetry_cell_setting' value 'Orthorhombic' changed to
'orthorhombic' according to
/usr/data/users/saulius/automatic-downloads/retrospective/RSC/lib/dictionaries/cif_core.dic
dictionary named 'cif_core.dic' version 2.4.2 from 2011-04-26.

Automatic conversion script
Id: cif_fix_values 2281 2013-09-26 08:29:07Z andrius 
;
_cod_original_sg_symbol_H-M P212121
_cod_original_formula_sum 'C33.50 H49 Al N2 O2'
_cod_database_code 7054101

loop_
_symmetry_equiv_pos_as_xyz
'x, y, z'
'-x+1/2, -y, z+1/2'
'x+1/2, -y+1/2, -z'
'-x, y+1/2, -z+1/2'

loop_
_atom_site_label
_atom_site_type_symbol
_atom_site_fract_x
_atom_site_fract_y
_atom_site_fract_z
_atom_site_U_iso_or_equiv
_atom_site_adp_type
_atom_site_occupancy
_atom_site_symmetry_multiplicity
_atom_site_calc_flag
_atom_site_refinement_flags
_atom_site_disorder_assembly
_atom_site_disorder_group
Al1 Al 0.43355(5) 0.16890(4) 1.23975(2) 0.03023(15) Uani 1 1 d . . .
O1 O 0.32398(13) 0.14950(13) 1.21583(7) 0.0436(4) Uani 1 1 d . . .
N1 N 0.45723(14) 0.03040(14) 1.23214(7) 0.0349(4) Uani 1 1 d . . .
C1 C 0.5232(2) 0.2161(2) 1.19550(11) 0.0530(7) Uani 1 1 d . . .
H1A H 0.5122 0.1901 1.1651 0.080 Uiso 1 1 calc R . .
H1B H 0.5843 0.2007 1.2058 0.080 Uiso 1 1 calc R . .
H1C H 0.5172 0.2806 1.1937 0.080 Uiso 1 1 calc R . .
Al2 Al 0.41690(5) -0.18160(5) 1.49387(2) 0.03204(15) Uani 1 1 d . . .
O2 O 0.39281(13) 0.26153(11) 1.27255(6) 0.0377(4) Uani 1 1 d . . .
N2 N 0.51306(13) 0.13048(12) 1.29644(6) 0.0285(4) Uani 1 1 d . . .
C2 C 0.28642(19) 0.0834(2) 1.19016(9) 0.0430(6) Uani 1 1 d . . .
O3 O 0.40941(14) -0.07138(12) 1.47206(7) 0.0445(4) Uani 1 1 d . . .
N3 N 0.27433(15) -0.19224(14) 1.48461(7) 0.0373(5) Uani 1 1 d . . .
C3 C 0.1930(2) 0.0867(2) 1.18083(10) 0.0481(7) Uani 1 1 d . . .
O4 O 0.50825(12) -0.15038(12) 1.53135(7) 0.0407(4) Uani 1 1 d . . .
N4 N 0.37028(13) -0.26682(13) 1.54639(7) 0.0321(4) Uani 1 1 d . . .
C4 C 0.1542(2) 0.0190(2) 1.15391(11) 0.0527(7) Uani 1 1 d . . .
H4 H 0.0912 0.0216 1.1478 0.063 Uiso 1 1 calc R . .
C5 C 0.2034(2) -0.0516(2) 1.13575(11) 0.0519(7) Uani 1 1 d . . .
C6 C 0.2956(2) -0.0541(2) 1.14669(11) 0.0504(7) Uani 1 1 d . . .
H6 H 0.3318 -0.1014 1.1356 0.061 Uiso 1 1 calc R . .
C7 C 0.3356(2) 0.01234(19) 1.17384(10) 0.0460(6) Uani 1 1 d . . .
C8 C 0.1366(2) 0.1607(3) 1.19992(11) 0.0573(8) Uani 1 1 d . . .
H8A H 0.0794 0.1641 1.1830 0.086 Uiso 1 1 calc R . .
H8B H 0.1694 0.2167 1.1967 0.086 Uiso 1 1 calc R . .
H8C H 0.1242 0.1494 1.2325 0.086 Uiso 1 1 calc R . .
C9 C 0.1619(3) -0.1245(2) 1.10509(13) 0.0619(9) Uani 1 1 d . . .
C10 C 0.2115(3) -0.1290(4) 1.05932(16) 0.0896(15) Uani 1 1 d . . .
H10A H 0.1827 -0.1734 1.0396 0.134 Uiso 1 1 calc R . .
H10B H 0.2748 -0.1454 1.0646 0.134 Uiso 1 1 calc R . .
H10C H 0.2090 -0.0710 1.0443 0.134 Uiso 1 1 calc R . .
C11 C 0.0650(3) -0.1041(4) 1.09331(19) 0.0945(16) Uani 1 1 d . . .
H11A H 0.0616 -0.0458 1.0786 0.142 Uiso 1 1 calc R . .
H11B H 0.0286 -0.1039 1.1214 0.142 Uiso 1 1 calc R . .
H11C H 0.0419 -0.1493 1.0722 0.142 Uiso 1 1 calc R . .
C12 C 0.1703(6) -0.2123(3) 1.1290(2) 0.125(3) Uani 1 1 d . . .
H12A H 0.1352 -0.2111 1.1575 0.187 Uiso 1 1 calc R . .
H12B H 0.2341 -0.2237 1.1361 0.187 Uiso 1 1 calc R . .
H12C H 0.1472 -0.2592 1.1089 0.187 Uiso 1 1 calc R . .
C13 C 0.4354(2) 0.00531(19) 1.18353(10) 0.0453(6) Uani 1 1 d . . .
H13A H 0.4556 -0.0562 1.1778 0.054 Uiso 1 1 calc R . .
H13B H 0.4689 0.0447 1.1623 0.054 Uiso 1 1 calc R . .
C14 C 0.55436(17) 0.01363(17) 1.24054(9) 0.0385(5) Uani 1 1 d . . .
H14A H 0.5894 0.0257 1.2122 0.046 Uiso 1 1 calc R . .
H14B H 0.5635 -0.0492 1.2490 0.046 Uiso 1 1 calc R . .
C15 C 0.58807(16) 0.07419(16) 1.27982(9) 0.0351(5) Uani 1 1 d . . .
H15A H 0.6114 0.0375 1.3054 0.042 Uiso 1 1 calc R . .
H15B H 0.6381 0.1120 1.2686 0.042 Uiso 1 1 calc R . .
C16 C 0.40140(19) -0.02185(17) 1.26508(10) 0.0410(6) Uani 1 1 d . . .
H16A H 0.4020 -0.0849 1.2558 0.049 Uiso 1 1 calc R . .
H16B H 0.3380 -0.0008 1.2637 0.049 Uiso 1 1 calc R . .
C17 C 0.43571(19) -0.01424(16) 1.31464(9) 0.0394(5) Uani 1 1 d . . .
H17A H 0.3899 -0.0401 1.3355 0.047 Uiso 1 1 calc R . .
H17B H 0.4917 -0.0498 1.3177 0.047 Uiso 1 1 calc R . .
C18 C 0.45563(18) 0.08063(16) 1.33017(8) 0.0341(5) Uani 1 1 d . . .
H18A H 0.3977 0.1126 1.3344 0.041 Uiso 1 1 calc R . .
H18B H 0.4870 0.0789 1.3602 0.041 Uiso 1 1 calc R . .
C19 C 0.55249(17) 0.20991(15) 1.31980(9) 0.0347(5) Uani 1 1 d . . .
H19A H 0.5878 0.2444 1.2971 0.042 Uiso 1 1 calc R . .
H19B H 0.5947 0.1898 1.3440 0.042 Uiso 1 1 calc R . .
C20 C 0.48221(19) 0.26928(15) 1.34107(9) 0.0358(5) Uani 1 1 d . . .
C21 C 0.4931(2) 0.30218(16) 1.38534(9) 0.0413(6) Uani 1 1 d . . .
H21 H 0.5435 0.2832 1.4030 0.050 Uiso 1 1 calc R . .
C22 C 0.4322(2) 0.36204(17) 1.40439(10) 0.0486(7) Uani 1 1 d . . .
C23 C 0.3589(2) 0.38628(18) 1.37807(10) 0.0503(7) Uani 1 1 d . . .
H23 H 0.3166 0.4268 1.3907 0.060 Uiso 1 1 calc R . .
C24 C 0.34363(19) 0.35427(16) 1.33362(10) 0.0409(6) Uani 1 1 d . . .
C25 C 0.40646(18) 0.29342(15) 1.31500(9) 0.0348(5) Uani 1 1 d . . .
C26 C 0.2626(2) 0.38245(19) 1.30570(11) 0.0491(7) Uani 1 1 d . . .
H26A H 0.2249 0.3306 1.2990 0.074 Uiso 1 1 calc R . .
H26B H 0.2830 0.4092 1.2768 0.074 Uiso 1 1 calc R . .
H26C H 0.2272 0.4258 1.3231 0.074 Uiso 1 1 calc R . .
C27 C 0.4456(3) 0.4017(2) 1.45340(11) 0.0633(9) Uani 1 1 d . . .
C28 C 0.4622(6) 0.5007(3) 1.44793(16) 0.125(3) Uani 1 1 d . . .
H28A H 0.4502 0.5307 1.4772 0.187 Uiso 1 1 calc R . .
H28B H 0.4218 0.5244 1.4242 0.187 Uiso 1 1 calc R . .
H28C H 0.5252 0.5108 1.4389 0.187 Uiso 1 1 calc R . .
C29 C 0.5258(5) 0.3613(3) 1.47823(16) 0.106(2) Uani 1 1 d . . .
H29A H 0.5813 0.3733 1.4609 0.160 Uiso 1 1 calc R . .
H29B H 0.5172 0.2972 1.4809 0.160 Uiso 1 1 calc R . .
H29C H 0.5309 0.3873 1.5090 0.160 Uiso 1 1 calc R . .
C30 C 0.3592(5) 0.3853(4) 1.48219(15) 0.112(2) Uani 1 1 d . . .
H30A H 0.3469 0.3216 1.4836 0.168 Uiso 1 1 calc R . .
H30B H 0.3078 0.4156 1.4678 0.168 Uiso 1 1 calc R . .
H30C H 0.3681 0.4083 1.5133 0.168 Uiso 1 1 calc R . .
C31 C 0.4634(2) -0.2644(2) 1.44688(10) 0.0519(7) Uani 1 1 d . . .
H31A H 0.4918 -0.2307 1.4220 0.078 Uiso 1 1 calc R . .
H31B H 0.4133 -0.2995 1.4345 0.078 Uiso 1 1 calc R . .
H31C H 0.5082 -0.3039 1.4608 0.078 Uiso 1 1 calc R . .
C32 C 0.3477(2) -0.02443(17) 1.44897(9) 0.0406(5) Uani 1 1 d . . .
C33 C 0.3632(2) 0.06671(17) 1.44172(9) 0.0417(6) Uani 1 1 d . . .
C34 C 0.2978(2) 0.11626(19) 1.41861(10) 0.0478(7) Uani 1 1 d . . .
H34 H 0.3091 0.1774 1.4135 0.057 Uiso 1 1 calc R . .
C35 C 0.2171(2) 0.0807(2) 1.40277(10) 0.0482(7) Uani 1 1 d . . .
C36 C 0.2032(2) -0.0102(2) 1.40975(10) 0.0482(7) Uani 1 1 d . . .
H36 H 0.1489 -0.0369 1.3990 0.058 Uiso 1 1 calc R . .
C37 C 0.2676(2) -0.06248(19) 1.43226(10) 0.0461(6) Uani 1 1 d . . .
C38 C 0.4498(2) 0.10758(18) 1.45918(10) 0.0489(7) Uani 1 1 d . . .
H38A H 0.4447 0.1723 1.4584 0.073 Uiso 1 1 calc R . .
H38B H 0.5004 0.0889 1.4397 0.073 Uiso 1 1 calc R . .
H38C H 0.4607 0.0881 1.4908 0.073 Uiso 1 1 calc R . .
C39 C 0.1479(2) 0.1371(2) 1.37615(13) 0.0598(8) Uani 1 1 d . . .
C40 C 0.0539(3) 0.0950(3) 1.37526(17) 0.0784(12) Uani 1 1 d . . .
H40A H 0.0108 0.1363 1.3612 0.118 Uiso 1 1 calc R . .
H40B H 0.0347 0.0815 1.4067 0.118 Uiso 1 1 calc R . .
H40C H 0.0559 0.0402 1.3573 0.118 Uiso 1 1 calc R . .
C41 C 0.1835(3) 0.1510(3) 1.32715(13) 0.0729(11) Uani 1 1 d . . .
H41A H 0.2427 0.1800 1.3284 0.109 Uiso 1 1 calc R . .
H41B H 0.1411 0.1883 1.3100 0.109 Uiso 1 1 calc R . .
H41C H 0.1894 0.0935 1.3118 0.109 Uiso 1 1 calc R . .
C42 C 0.1391(3) 0.2300(3) 1.39859(16) 0.0769(11) Uani 1 1 d . . .
H42A H 0.1991 0.2572 1.4009 0.115 Uiso 1 1 calc R . .
H42B H 0.1129 0.2239 1.4293 0.115 Uiso 1 1 calc R . .
H42C H 0.0998 0.2673 1.3797 0.115 Uiso 1 1 calc R . .
C43 C 0.2509(2) -0.1606(2) 1.43728(10) 0.0491(7) Uani 1 1 d . . .
H43A H 0.1864 -0.1735 1.4309 0.059 Uiso 1 1 calc R . .
H43B H 0.2878 -0.1931 1.4145 0.059 Uiso 1 1 calc R . .
C44 C 0.25013(19) -0.28766(17) 1.48815(10) 0.0432(6) Uani 1 1 d . . .
H44A H 0.2605 -0.3170 1.4582 0.052 Uiso 1 1 calc R . .
H44B H 0.1852 -0.2936 1.4960 0.052 Uiso 1 1 calc R . .
C45 C 0.30769(18) -0.33274(17) 1.52526(9) 0.0394(5) Uani 1 1 d . . .
H45A H 0.2678 -0.3581 1.5492 0.047 Uiso 1 1 calc R . .
H45B H 0.3431 -0.3816 1.5114 0.047 Uiso 1 1 calc R . .
C46 C 0.22536(18) -0.13963(18) 1.52073(10) 0.0418(6) Uani 1 1 d . . .
H46A H 0.1615 -0.1318 1.5113 0.050 Uiso 1 1 calc R . .
H46B H 0.2531 -0.0801 1.5231 0.050 Uiso 1 1 calc R . .
C47 C 0.22823(17) -0.18395(19) 1.56741(10) 0.0415(6) Uani 1 1 d . . .
H47A H 0.1882 -0.2365 1.5668 0.050 Uiso 1 1 calc R . .
H47B H 0.2038 -0.1423 1.5906 0.050 Uiso 1 1 calc R . .
C48 C 0.32265(16) -0.21314(18) 1.58248(9) 0.0367(5) Uani 1 1 d . . .
H48A H 0.3593 -0.1601 1.5896 0.044 Uiso 1 1 calc R . .
H48B H 0.3175 -0.2488 1.6109 0.044 Uiso 1 1 calc R . .
C49 C 0.44730(17) -0.31640(17) 1.56763(8) 0.0368(5) Uani 1 1 d . . .
H49A H 0.4805 -0.3486 1.5433 0.044 Uiso 1 1 calc R . .
H49B H 0.4230 -0.3607 1.5894 0.044 Uiso 1 1 calc R . .
C50 C 0.51187(16) -0.25627(18) 1.59261(9) 0.0376(5) Uani 1 1 d . . .
C51 C 0.54530(18) -0.2820(2) 1.63583(9) 0.0435(6) Uani 1 1 d . . .
H51 H 0.5247 -0.3357 1.6493 0.052 Uiso 1 1 calc R . .
C52 C 0.60829(19) -0.2298(2) 1.65929(11) 0.0517(7) Uani 1 1 d . A .
C53 C 0.6354(2) -0.1527(2) 1.63834(12) 0.0545(8) Uani 1 1 d . . .
H53 H 0.6784 -0.1167 1.6538 0.065 Uiso 1 1 calc R . .
C54 C 0.60341(17) -0.1236(2) 1.59526(11) 0.0462(7) Uani 1 1 d . . .
C55 C 0.53954(15) -0.17738(18) 1.57196(9) 0.0375(5) Uani 1 1 d . . .
C56 C 0.6350(2) -0.0385(2) 1.57314(14) 0.0592(9) Uani 1 1 d . . .
H56A H 0.6808 -0.0519 1.5498 0.089 Uiso 1 1 calc R . .
H56B H 0.6612 0.0003 1.5966 0.089 Uiso 1 1 calc R . .
H56C H 0.5834 -0.0088 1.5586 0.089 Uiso 1 1 calc R . .
C57 C 0.6443(3) -0.2615(3) 1.70682(13) 0.0707(11) Uani 1 1 d . . .
C58 C 0.5886(8) -0.3238(8) 1.7284(3) 0.146(5) Uani 0.80 1 d P A 1
H58A H 0.5292 -0.2974 1.7343 0.219 Uiso 0.80 1 calc PR A 1
H58B H 0.6161 -0.3420 1.7575 0.219 Uiso 0.80 1 calc PR A 1
H58C H 0.5815 -0.3756 1.7084 0.219 Uiso 0.80 1 calc PR A 1
C59 C 0.7388(7) -0.3009(13) 1.6973(4) 0.186(8) Uani 0.80 1 d P A 1
H59A H 0.7766 -0.2564 1.6821 0.278 Uiso 0.80 1 calc PR A 1
H59B H 0.7328 -0.3529 1.6773 0.278 Uiso 0.80 1 calc PR A 1
H59C H 0.7670 -0.3185 1.7263 0.278 Uiso 0.80 1 calc PR A 1
C60 C 0.6545(8) -0.1791(7) 1.7374(2) 0.132(4) Uani 0.80 1 d P A 1
H60A H 0.6944 -0.1363 1.7222 0.198 Uiso 0.80 1 calc PR A 1
H60B H 0.6805 -0.1963 1.7670 0.198 Uiso 0.80 1 calc PR A 1
H60C H 0.5949 -0.1522 1.7423 0.198 Uiso 0.80 1 calc PR A 1
C61 C 0.1512(4) 0.4549(4) 1.1890(2) 0.0954(15) Uani 1 1 d . . .
H61A H 0.1667 0.4232 1.2173 0.143 Uiso 1 1 calc R . .
H61B H 0.0983 0.4271 1.1747 0.143 Uiso 1 1 calc R . .
H61C H 0.1375 0.5168 1.1962 0.143 Uiso 1 1 calc R . .
C62 C 0.2282(2) 0.4511(2) 1.15698(15) 0.0639(9) Uani 1 1 d . . .
C63 C 0.2934(3) 0.3845(2) 1.15963(14) 0.0613(9) Uani 1 1 d . . .
H63 H 0.2889 0.3402 1.1827 0.074 Uiso 1 1 calc R . .
C64 C 0.3640(2) 0.3829(2) 1.12901(15) 0.0633(10) Uani 1 1 d . . .
H64 H 0.4080 0.3371 1.1310 0.076 Uiso 1 1 calc R . .
C65 C 0.3720(3) 0.4471(3) 1.09519(16) 0.0698(11) Uani 1 1 d . . .
H65 H 0.4207 0.4453 1.0739 0.084 Uiso 1 1 calc R . .
C66 C 0.3079(3) 0.5139(3) 1.09286(17) 0.0745(11) Uani 1 1 d . . .
H66 H 0.3130 0.5587 1.0701 0.089 Uiso 1 1 calc R . .
C67 C 0.2361(3) 0.5156(2) 1.12367(15) 0.0687(11) Uani 1 1 d . . .
H67 H 0.1923 0.5615 1.1218 0.082 Uiso 1 1 calc R . .
C58' C 0.5586(3) -0.2790(2) 1.74133(15) 0.090(13) Uani 0.20 1 d P A 2
H58D H 0.5150 -0.3184 1.7264 0.134 Uiso 0.20 1 calc PR B 2
H58E H 0.5293 -0.2224 1.7486 0.134 Uiso 0.20 1 calc PR C 2
H58F H 0.5803 -0.3065 1.7697 0.134 Uiso 0.20 1 calc PR D 2
C60' C 0.7053(3) -0.2014(2) 1.73255(15) 0.073(7) Uani 0.20 1 d P A 2
H60D H 0.6774 -0.1427 1.7349 0.109 Uiso 0.20 1 calc PR E 2
H60E H 0.7632 -0.1965 1.7163 0.109 Uiso 0.20 1 calc PR F 2
H60F H 0.7157 -0.2252 1.7634 0.109 Uiso 0.20 1 calc PR G 2
C59' C 0.689(2) -0.355(3) 1.7040(10) 0.107(13) Uani 0.20 1 d P A 2
H59D H 0.6973 -0.3787 1.7351 0.161 Uiso 0.20 1 calc PR A 2
H59E H 0.7475 -0.3506 1.6886 0.161 Uiso 0.20 1 calc PR A 2
H59F H 0.6493 -0.3951 1.6866 0.161 Uiso 0.20 1 calc PR A 2

loop_
_atom_site_aniso_label
_atom_site_aniso_U_11
_atom_site_aniso_U_22
_atom_site_aniso_U_33
_atom_site_aniso_U_23
_atom_site_aniso_U_13
_atom_site_aniso_U_12
Al1 0.0334(3) 0.0314(3) 0.0259(3) 0.0020(2) -0.0031(3) 0.0050(3)
O1 0.0383(9) 0.0491(10) 0.0436(10) -0.0061(8) -0.0146(8) 0.0102(8)
N1 0.0350(10) 0.0361(10) 0.0337(10) -0.0057(8) -0.0104(8) 0.0048(8)
C1 0.0582(18) 0.0529(16) 0.0479(16) 0.0139(13) 0.0120(13) 0.0077(14)
Al2 0.0346(3) 0.0325(3) 0.0290(3) 0.0011(3) 0.0005(3) -0.0076(3)
O2 0.0438(9) 0.0349(8) 0.0344(9) -0.0027(7) -0.0036(7) 0.0129(7)
N2 0.0312(9) 0.0286(9) 0.0257(9) -0.0010(7) -0.0030(7) 0.0026(7)
C2 0.0426(14) 0.0513(15) 0.0351(13) 0.0057(11) -0.0143(10) 0.0000(11)
O3 0.0500(11) 0.0356(9) 0.0480(10) 0.0110(8) -0.0088(9) -0.0124(8)
N3 0.0392(10) 0.0361(10) 0.0365(11) 0.0064(8) -0.0086(8) -0.0101(8)
C3 0.0450(15) 0.0566(16) 0.0427(14) 0.0118(12) -0.0131(12) 0.0041(13)
O4 0.0339(8) 0.0420(9) 0.0462(10) 0.0003(8) -0.0036(8) -0.0101(7)
N4 0.0297(9) 0.0369(10) 0.0296(9) 0.0002(8) -0.0033(7) -0.0062(8)
C4 0.0439(15) 0.0663(19) 0.0480(16) 0.0117(14) -0.0173(13) -0.0066(14)
C5 0.0565(18) 0.0516(16) 0.0476(16) 0.0085(13) -0.0211(14) -0.0076(13)
C6 0.0597(18) 0.0428(14) 0.0488(16) -0.0019(12) -0.0201(14) 0.0004(13)
C7 0.0499(15) 0.0451(14) 0.0430(14) -0.0022(11) -0.0199(12) 0.0019(12)
C8 0.0409(14) 0.083(2) 0.0479(16) 0.0069(16) -0.0064(12) 0.0079(15)
C9 0.071(2) 0.0565(17) 0.0586(19) 0.0066(15) -0.0242(17) -0.0172(17)
C10 0.086(3) 0.116(4) 0.066(2) -0.035(2) -0.007(2) -0.032(3)
C11 0.064(2) 0.126(4) 0.093(3) -0.041(3) -0.025(2) -0.010(3)
C12 0.205(7) 0.064(2) 0.105(4) 0.015(3) -0.090(5) -0.044(3)
C13 0.0493(15) 0.0480(14) 0.0386(13) -0.0151(11) -0.0151(12) 0.0082(12)
C14 0.0374(12) 0.0399(12) 0.0381(12) -0.0106(10) -0.0051(10) 0.0102(10)
C15 0.0308(11) 0.0341(11) 0.0404(12) -0.0045(9) -0.0049(9) 0.0078(9)
C16 0.0426(13) 0.0331(11) 0.0473(15) 0.0030(10) -0.0110(11) -0.0010(10)
C17 0.0435(13) 0.0306(11) 0.0440(13) 0.0068(10) -0.0065(11) 0.0023(10)
C18 0.0404(12) 0.0350(11) 0.0270(11) 0.0029(9) 0.0014(9) 0.0029(10)
C19 0.0374(12) 0.0306(10) 0.0360(12) -0.0030(9) -0.0048(10) 0.0022(9)
C20 0.0466(14) 0.0266(10) 0.0342(12) -0.0015(9) 0.0007(10) 0.0023(9)
C21 0.0597(16) 0.0275(11) 0.0365(13) 0.0008(9) -0.0054(11) 0.0014(11)
C22 0.073(2) 0.0326(12) 0.0401(14) -0.0045(10) 0.0046(13) 0.0042(13)
C23 0.071(2) 0.0326(12) 0.0471(15) -0.0008(11) 0.0158(14) 0.0142(13)
C24 0.0465(14) 0.0314(11) 0.0447(14) 0.0044(10) 0.0093(11) 0.0061(10)
C25 0.0422(13) 0.0244(9) 0.0380(12) 0.0024(9) 0.0027(10) 0.0037(9)
C26 0.0488(15) 0.0395(13) 0.0589(18) 0.0083(12) 0.0099(13) 0.0150(12)
C27 0.105(3) 0.0447(15) 0.0400(15) -0.0127(12) -0.0012(17) 0.0094(17)
C28 0.260(9) 0.056(2) 0.058(2) -0.0228(19) -0.007(4) -0.004(4)
C29 0.166(6) 0.087(3) 0.065(3) -0.040(2) -0.046(3) 0.030(3)
C30 0.167(6) 0.127(4) 0.042(2) -0.008(2) 0.030(3) 0.013(4)
C31 0.0666(19) 0.0465(15) 0.0426(15) -0.0064(12) 0.0115(14) -0.0098(14)
C32 0.0492(14) 0.0392(12) 0.0333(12) 0.0050(10) 0.0038(11) -0.0041(11)
C33 0.0543(16) 0.0384(12) 0.0325(12) 0.0015(10) 0.0116(11) -0.0042(11)
C34 0.0611(17) 0.0379(13) 0.0444(15) 0.0110(11) 0.0153(13) 0.0028(12)
C35 0.0521(16) 0.0531(16) 0.0393(14) 0.0148(12) 0.0119(12) 0.0106(13)
C36 0.0487(15) 0.0564(16) 0.0394(14) 0.0137(12) 0.0008(12) -0.0046(13)
C37 0.0491(15) 0.0445(14) 0.0446(15) 0.0130(11) -0.0036(12) -0.0055(12)
C38 0.0667(19) 0.0403(13) 0.0398(14) 0.0052(11) 0.0033(13) -0.0114(13)
C39 0.0533(17) 0.067(2) 0.0594(19) 0.0238(16) 0.0095(15) 0.0134(16)
C40 0.054(2) 0.084(3) 0.097(3) 0.032(2) -0.011(2) 0.0042(19)
C41 0.075(2) 0.087(3) 0.056(2) 0.0308(19) 0.0034(18) 0.021(2)
C42 0.076(3) 0.072(2) 0.083(3) 0.012(2) 0.012(2) 0.026(2)
C43 0.0543(16) 0.0506(15) 0.0424(15) 0.0101(12) -0.0185(12) -0.0150(13)
C44 0.0471(14) 0.0393(12) 0.0433(14) 0.0043(10) -0.0124(11) -0.0171(11)
C45 0.0427(13) 0.0354(12) 0.0402(13) 0.0074(10) -0.0081(10) -0.0145(10)
C46 0.0344(12) 0.0437(13) 0.0473(15) 0.0078(11) -0.0001(10) -0.0042(10)
C47 0.0304(11) 0.0492(14) 0.0448(14) 0.0050(11) 0.0032(10) -0.0025(11)
C48 0.0323(11) 0.0480(13) 0.0299(11) -0.0017(10) 0.0026(9) -0.0040(10)
C49 0.0362(11) 0.0404(12) 0.0339(11) 0.0056(10) -0.0016(9) -0.0009(10)
C50 0.0255(10) 0.0525(14) 0.0348(12) -0.0035(10) -0.0019(9) 0.0043(10)
C51 0.0313(12) 0.0634(17) 0.0357(13) -0.0009(12) -0.0001(10) 0.0062(11)
C52 0.0345(13) 0.078(2) 0.0422(15) -0.0130(14) -0.0079(11) 0.0070(14)
C53 0.0344(13) 0.073(2) 0.0566(18) -0.0198(15) -0.0099(12) -0.0012(13)
C54 0.0268(11) 0.0517(15) 0.0600(18) -0.0202(13) -0.0020(11) 0.0000(11)
C55 0.0250(10) 0.0457(13) 0.0417(13) -0.0094(11) 0.0004(9) 0.0004(10)
C56 0.0379(14) 0.0525(16) 0.087(2) -0.0211(16) -0.0052(15) -0.0097(13)
C57 0.0533(19) 0.108(3) 0.0512(19) -0.007(2) -0.0221(16) 0.012(2)
C58 0.185(10) 0.171(9) 0.082(5) 0.062(6) -0.083(6) -0.070(9)
C59 0.106(7) 0.36(2) 0.095(6) 0.018(10) -0.030(6) 0.125(11)
C60 0.204(11) 0.141(7) 0.050(3) -0.001(4) -0.049(5) -0.011(8)
C61 0.075(3) 0.113(4) 0.098(4) -0.017(3) -0.014(3) 0.003(3)
C62 0.0500(18) 0.062(2) 0.080(2) -0.0225(18) -0.0161(17) -0.0079(15)
C63 0.061(2) 0.0475(16) 0.075(2) -0.0149(15) -0.0261(18) -0.0049(14)
C64 0.0491(18) 0.0517(17) 0.089(3) -0.0225(17) -0.0274(18) 0.0005(14)
C65 0.056(2) 0.066(2) 0.087(3) -0.024(2) -0.0217(19) -0.0111(17)
C66 0.075(3) 0.059(2) 0.089(3) -0.0043(19) -0.033(2) -0.0111(19)
C67 0.061(2) 0.0478(17) 0.097(3) -0.0132(18) -0.040(2) 0.0051(15)
C58' 0.038(8) 0.20(4) 0.026(8) 0.021(13) -0.005(7) -0.003(13)
C60' 0.082(14) 0.109(18) 0.028(8) -0.018(9) -0.035(9) 0.000(12)
C59' 0.088(19) 0.18(3) 0.050(12) -0.007(16) -0.025(14) 0.10(2)

loop_
_atom_type_symbol
_atom_type_description
_atom_type_scat_dispersion_real
_atom_type_scat_dispersion_imag
_atom_type_scat_source
C C 0.0033 0.0016 'International Tables Vol C Tables 4.2.6.8 and 6.1.1.4'
H H 0.0000 0.0000 'International Tables Vol C Tables 4.2.6.8 and 6.1.1.4'
O O 0.0106 0.0060 'International Tables Vol C Tables 4.2.6.8 and 6.1.1.4'
N N 0.0061 0.0033 'International Tables Vol C Tables 4.2.6.8 and 6.1.1.4'
Al Al 0.0645 0.0514 'International Tables Vol C Tables 4.2.6.8 and 6.1.1.4'

loop_
_geom_angle_atom_site_label_1
_geom_angle_atom_site_label_2
_geom_angle_atom_site_label_3
_geom_angle
O1 Al1 O2 91.79(9)
O1 Al1 C1 114.29(13)
O2 Al1 C1 106.86(12)
O1 Al1 N2 139.94(10)
O2 Al1 N2 89.13(8)
C1 Al1 N2 103.63(12)
O1 Al1 N1 86.98(9)
O2 Al1 N1 150.87(9)
C1 Al1 N1 100.09(12)
N2 Al1 N1 73.74(8)
C2 O1 Al1 134.59(17)
C14 N1 C16 109.9(2)
C14 N1 C13 108.8(2)
C16 N1 C13 110.8(2)
C14 N1 Al1 108.07(15)
C16 N1 Al1 111.17(16)
C13 N1 Al1 108.10(16)
Al1 C1 H1A 109.5
Al1 C1 H1B 109.5
H1A C1 H1B 109.5
Al1 C1 H1C 109.5
H1A C1 H1C 109.5
H1B C1 H1C 109.5
O3 Al2 O4 91.03(9)
O3 Al2 C31 111.41(12)
O4 Al2 C31 108.94(13)
O3 Al2 N4 143.58(10)
O4 Al2 N4 88.01(9)
C31 Al2 N4 103.25(11)
O3 Al2 N3 87.94(9)
O4 Al2 N3 147.02(10)
C31 Al2 N3 102.05(13)
N4 Al2 N3 73.93(8)
C25 O2 Al1 135.92(16)
C15 N2 C19 108.51(18)
C15 N2 C18 110.49(18)
C19 N2 C18 108.96(18)
C15 N2 Al1 108.66(14)
C19 N2 Al1 110.63(14)
C18 N2 Al1 109.58(14)
O1 C2 C7 122.9(2)
O1 C2 C3 118.6(3)
C7 C2 C3 118.5(3)
C32 O3 Al2 135.70(17)
C44 N3 C43 108.5(2)
C44 N3 C46 110.3(2)
C43 N3 C46 111.3(2)
C44 N3 Al2 107.57(16)
C43 N3 Al2 108.71(17)
C46 N3 Al2 110.35(15)
C2 C3 C4 118.7(3)
C2 C3 C8 120.0(3)
C4 C3 C8 121.3(3)
C55 O4 Al2 135.90(17)
C45 N4 C49 107.96(19)
C45 N4 C48 111.0(2)
C49 N4 C48 109.72(18)
C45 N4 Al2 108.05(14)
C49 N4 Al2 110.82(15)
C48 N4 Al2 109.29(15)
C5 C4 C3 123.6(3)
C5 C4 H4 118.2
C3 C4 H4 118.2
C4 C5 C6 116.2(3)
C4 C5 C9 123.8(3)
C6 C5 C9 120.0(3)
C5 C6 C7 121.2(3)
C5 C6 H6 119.4
C7 C6 H6 119.4
C2 C7 C6 121.7(3)
C2 C7 C13 120.4(2)
C6 C7 C13 117.9(3)
C3 C8 H8A 109.5
C3 C8 H8B 109.5
H8A C8 H8B 109.5
C3 C8 H8C 109.5
H8A C8 H8C 109.5
H8B C8 H8C 109.5
C12 C9 C11 111.4(5)
C12 C9 C10 109.0(5)
C11 C9 C10 105.6(4)
C12 C9 C5 109.1(3)
C11 C9 C5 111.4(4)
C10 C9 C5 110.2(3)
C9 C10 H10A 109.5
C9 C10 H10B 109.5
H10A C10 H10B 109.5
C9 C10 H10C 109.5
H10A C10 H10C 109.5
H10B C10 H10C 109.5
C9 C11 H11A 109.5
C9 C11 H11B 109.5
H11A C11 H11B 109.5
C9 C11 H11C 109.5
H11A C11 H11C 109.5
H11B C11 H11C 109.5
C9 C12 H12A 109.5
C9 C12 H12B 109.5
H12A C12 H12B 109.5
C9 C12 H12C 109.5
H12A C12 H12C 109.5
H12B C12 H12C 109.5
N1 C13 C7 111.7(2)
N1 C13 H13A 109.3
C7 C13 H13A 109.3
N1 C13 H13B 109.3
C7 C13 H13B 109.3
H13A C13 H13B 107.9
N1 C14 C15 109.52(19)
N1 C14 H14A 109.8
C15 C14 H14A 109.8
N1 C14 H14B 109.8
C15 C14 H14B 109.8
H14A C14 H14B 108.2
N2 C15 C14 109.90(19)
N2 C15 H15A 109.7
C14 C15 H15A 109.7
N2 C15 H15B 109.7
C14 C15 H15B 109.7
H15A C15 H15B 108.2
N1 C16 C17 112.5(2)
N1 C16 H16A 109.1
C17 C16 H16A 109.1
N1 C16 H16B 109.1
C17 C16 H16B 109.1
H16A C16 H16B 107.8
C18 C17 C16 114.3(2)
C18 C17 H17A 108.7
C16 C17 H17A 108.7
C18 C17 H17B 108.7
C16 C17 H17B 108.7
H17A C17 H17B 107.6
N2 C18 C17 112.65(19)
N2 C18 H18A 109.1
C17 C18 H18A 109.1
N2 C18 H18B 109.1
C17 C18 H18B 109.1
H18A C18 H18B 107.8
N2 C19 C20 113.3(2)
N2 C19 H19A 108.9
C20 C19 H19A 108.9
N2 C19 H19B 108.9
C20 C19 H19B 108.9
H19A C19 H19B 107.7
C21 C20 C25 120.1(2)
C21 C20 C19 120.9(2)
C25 C20 C19 118.9(2)
C20 C21 C22 121.8(3)
C20 C21 H21 119.1
C22 C21 H21 119.1
C23 C22 C21 117.4(3)
C23 C22 C27 120.5(3)
C21 C22 C27 122.2(3)
C22 C23 C24 123.4(3)
C22 C23 H23 118.3
C24 C23 H23 118.3
C23 C24 C25 118.2(3)
C23 C24 C26 121.9(2)
C25 C24 C26 119.9(3)
O2 C25 C20 121.7(2)
O2 C25 C24 119.2(2)
C20 C25 C24 119.1(2)
C24 C26 H26A 109.5
C24 C26 H26B 109.5
H26A C26 H26B 109.5
C24 C26 H26C 109.5
H26A C26 H26C 109.5
H26B C26 H26C 109.5
C29 C27 C28 108.6(5)
C29 C27 C30 108.8(4)
C28 C27 C30 110.3(5)
C29 C27 C22 112.4(3)
C28 C27 C22 107.5(3)
C30 C27 C22 109.2(4)
C27 C28 H28A 109.5
C27 C28 H28B 109.5
H28A C28 H28B 109.5
C27 C28 H28C 109.5
H28A C28 H28C 109.5
H28B C28 H28C 109.5
C27 C29 H29A 109.5
C27 C29 H29B 109.5
H29A C29 H29B 109.5
C27 C29 H29C 109.5
H29A C29 H29C 109.5
H29B C29 H29C 109.5
C27 C30 H30A 109.5
C27 C30 H30B 109.5
H30A C30 H30B 109.5
C27 C30 H30C 109.5
H30A C30 H30C 109.5
H30B C30 H30C 109.5
Al2 C31 H31A 109.5
Al2 C31 H31B 109.5
H31A C31 H31B 109.5
Al2 C31 H31C 109.5
H31A C31 H31C 109.5
H31B C31 H31C 109.5
O3 C32 C37 122.2(2)
O3 C32 C33 118.8(3)
C37 C32 C33 119.0(3)
C34 C33 C32 118.9(3)
C34 C33 C38 122.1(2)
C32 C33 C38 119.1(3)
C35 C34 C33 123.2(3)
C35 C34 H34 118.4
C33 C34 H34 118.4
C34 C35 C36 117.2(3)
C34 C35 C39 121.6(3)
C36 C35 C39 121.1(3)
C37 C36 C35 121.3(3)
C37 C36 H36 119.3
C35 C36 H36 119.3
C36 C37 C32 120.4(3)
C36 C37 C43 119.2(3)
C32 C37 C43 120.4(3)
C33 C38 H38A 109.5
C33 C38 H38B 109.5
H38A C38 H38B 109.5
C33 C38 H38C 109.5
H38A C38 H38C 109.5
H38B C38 H38C 109.5
C40 C39 C41 110.6(4)
C40 C39 C35 112.4(3)
C41 C39 C35 108.4(3)
C40 C39 C42 107.9(3)
C41 C39 C42 107.3(3)
C35 C39 C42 110.1(3)
C39 C40 H40A 109.5
C39 C40 H40B 109.5
H40A C40 H40B 109.5
C39 C40 H40C 109.5
H40A C40 H40C 109.5
H40B C40 H40C 109.5
C39 C41 H41A 109.5
C39 C41 H41B 109.5
H41A C41 H41B 109.5
C39 C41 H41C 109.5
H41A C41 H41C 109.5
H41B C41 H41C 109.5
C39 C42 H42A 109.5
C39 C42 H42B 109.5
H42A C42 H42B 109.5
C39 C42 H42C 109.5
H42A C42 H42C 109.5
H42B C42 H42C 109.5
N3 C43 C37 111.3(2)
N3 C43 H43A 109.4
C37 C43 H43A 109.4
N3 C43 H43B 109.4
C37 C43 H43B 109.4
H43A C43 H43B 108.0
N3 C44 C45 110.2(2)
N3 C44 H44A 109.6
C45 C44 H44A 109.6
N3 C44 H44B 109.6
C45 C44 H44B 109.6
H44A C44 H44B 108.1
N4 C45 C44 109.8(2)
N4 C45 H45A 109.7
C44 C45 H45A 109.7
N4 C45 H45B 109.7
C44 C45 H45B 109.7
H45A C45 H45B 108.2
N3 C46 C47 112.4(2)
N3 C46 H46A 109.1
C47 C46 H46A 109.1
N3 C46 H46B 109.1
C47 C46 H46B 109.1
H46A C46 H46B 107.9
C46 C47 C48 114.2(2)
C46 C47 H47A 108.7
C48 C47 H47A 108.7
C46 C47 H47B 108.7
C48 C47 H47B 108.7
H47A C47 H47B 107.6
N4 C48 C47 112.5(2)
N4 C48 H48A 109.1
C47 C48 H48A 109.1
N4 C48 H48B 109.1
C47 C48 H48B 109.1
H48A C48 H48B 107.8
N4 C49 C50 112.4(2)
N4 C49 H49A 109.1
C50 C49 H49A 109.1
N4 C49 H49B 109.1
C50 C49 H49B 109.1
H49A C49 H49B 107.9
C55 C50 C51 121.2(3)
C55 C50 C49 119.5(2)
C51 C50 C49 119.3(3)
C52 C51 C50 121.0(3)
C52 C51 H51 119.5
C50 C51 H51 119.5
C53 C52 C51 117.1(3)
C53 C52 C57 123.7(3)
C51 C52 C57 119.2(3)
C52 C53 C54 124.1(3)
C52 C53 H53 118.0
C54 C53 H53 118.0
C53 C54 C55 118.1(3)
C53 C54 C56 122.7(3)
C55 C54 C56 119.3(3)
O4 C55 C50 122.8(2)
O4 C55 C54 118.7(3)
C50 C55 C54 118.6(3)
C54 C56 H56A 109.5
C54 C56 H56B 109.5
H56A C56 H56B 109.5
C54 C56 H56C 109.5
H56A C56 H56C 109.5
H56B C56 H56C 109.5
C58 C57 C60' 122.9(5)
C58 C57 C60 110.0(7)
C60' C57 C60 32.1(5)
C58 C57 C59 110.8(9)
C60' C57 C59 77.1(7)
C60 C57 C59 109.1(9)
C58 C57 C52 113.9(4)
C60' C57 C52 117.9(4)
C60 C57 C52 107.4(4)
C59 C57 C52 105.5(5)
C58 C57 C59' 70.3(17)
C60' C57 C59' 109.0(13)
C60 C57 C59' 136.3(12)
C59 C57 C59' 42.3(15)
C52 C57 C59' 112.0(10)
C58 C57 C58' 33.0(6)
C60' C57 C58' 105.0(3)
C60 C57 C58' 81.4(5)
C59 C57 C58' 138.4(7)
C52 C57 C58' 109.3(3)
C59' C57 C58' 102.2(16)
C57 C58 H58A 109.5
C57 C58 H58B 109.5
H58A C58 H58B 109.5
C57 C58 H58C 109.5
H58A C58 H58C 109.5
H58B C58 H58C 109.5
C57 C59 H59A 109.5
C57 C59 H59B 109.5
H59A C59 H59B 109.5
C57 C59 H59C 109.5
H59A C59 H59C 109.5
H59B C59 H59C 109.5
C57 C60 H60A 109.5
C57 C60 H60B 109.5
H60A C60 H60B 109.5
C57 C60 H60C 109.5
H60A C60 H60C 109.5
H60B C60 H60C 109.5
C62 C61 H61A 109.5
C62 C61 H61B 109.5
H61A C61 H61B 109.5
C62 C61 H61C 109.5
H61A C61 H61C 109.5
H61B C61 H61C 109.5
C67 C62 C63 119.3(4)
C67 C62 C61 118.9(4)
C63 C62 C61 121.8(4)
C64 C63 C62 120.1(4)
C64 C63 H63 119.9
C62 C63 H63 119.9
C63 C64 C65 120.9(4)
C63 C64 H64 119.6
C65 C64 H64 119.6
C66 C65 C64 119.0(4)
C66 C65 H65 120.5
C64 C65 H65 120.5
C65 C66 C67 120.3(4)
C65 C66 H66 119.9
C67 C66 H66 119.9
C62 C67 C66 120.4(4)
C62 C67 H67 119.8
C66 C67 H67 119.8
C57 C58' H58D 109.5
C57 C58' H58E 109.5
H58D C58' H58E 109.5
C57 C58' H58F 109.5
H58D C58' H58F 109.5
H58E C58' H58F 109.5
C57 C60' H60D 109.5
C57 C60' H60E 109.5
H60D C60' H60E 109.5
C57 C60' H60F 109.5
H60D C60' H60F 109.5
H60E C60' H60F 109.5
C57 C59' H59D 109.5
C57 C59' H59E 109.5
H59D C59' H59E 109.5
C57 C59' H59F 109.5
H59D C59' H59F 109.5
H59E C59' H59F 109.5

loop_
_geom_bond_atom_site_label_1
_geom_bond_atom_site_label_2
_geom_bond_distance
Al1 O1 1.7873(19)
Al1 O2 1.7975(18)
Al1 C1 1.980(3)
Al1 N2 2.108(2)
Al1 N1 2.132(2)
O1 C2 1.365(3)
N1 C14 1.478(3)
N1 C16 1.491(4)
N1 C13 1.500(3)
C1 H1A 0.9800
C1 H1B 0.9800
C1 H1C 0.9800
Al2 O3 1.7850(19)
Al2 O4 1.7991(19)
Al2 C31 1.977(3)
Al2 N4 2.114(2)
Al2 N3 2.131(2)
O2 C25 1.342(3)
N2 C15 1.479(3)
N2 C19 1.497(3)
N2 C18 1.501(3)
C2 C7 1.381(4)
C2 C3 1.408(4)
O3 C32 1.337(3)
N3 C44 1.488(3)
N3 C43 1.499(3)
N3 C46 1.504(4)
C3 C4 1.410(5)
C3 C8 1.500(5)
O4 C55 1.334(3)
N4 C45 1.492(3)
N4 C49 1.496(3)
N4 C48 1.502(3)
C4 C5 1.395(5)
C4 H4 0.9500
C5 C6 1.399(5)
C5 C9 1.544(4)
C6 C7 1.408(4)
C6 H6 0.9500
C7 C13 1.506(4)
C8 H8A 0.9800
C8 H8B 0.9800
C8 H8C 0.9800
C9 C12 1.502(6)
C9 C11 1.503(6)
C9 C10 1.523(6)
C10 H10A 0.9800
C10 H10B 0.9800
C10 H10C 0.9800
C11 H11A 0.9800
C11 H11B 0.9800
C11 H11C 0.9800
C12 H12A 0.9800
C12 H12B 0.9800
C12 H12C 0.9800
C13 H13A 0.9900
C13 H13B 0.9900
C14 C15 1.547(3)
C14 H14A 0.9900
C14 H14B 0.9900
C15 H15A 0.9900
C15 H15B 0.9900
C16 C17 1.534(4)
C16 H16A 0.9900
C16 H16B 0.9900
C17 C18 1.531(3)
C17 H17A 0.9900
C17 H17B 0.9900
C18 H18A 0.9900
C18 H18B 0.9900
C19 C20 1.506(3)
C19 H19A 0.9900
C19 H19B 0.9900
C20 C21 1.391(4)
C20 C25 1.401(4)
C21 C22 1.391(4)
C21 H21 0.9500
C22 C23 1.376(5)
C22 C27 1.560(4)
C23 C24 1.400(4)
C23 H23 0.9500
C24 C25 1.415(3)
C24 C26 1.509(4)
C26 H26A 0.9800
C26 H26B 0.9800
C26 H26C 0.9800
C27 C29 1.517(7)
C27 C28 1.524(6)
C27 C30 1.548(8)
C28 H28A 0.9800
C28 H28B 0.9800
C28 H28C 0.9800
C29 H29A 0.9800
C29 H29B 0.9800
C29 H29C 0.9800
C30 H30A 0.9800
C30 H30B 0.9800
C30 H30C 0.9800
C31 H31A 0.9800
C31 H31B 0.9800
C31 H31C 0.9800
C32 C37 1.403(4)
C32 C33 1.411(4)
C33 C34 1.395(4)
C33 C38 1.510(4)
C34 C35 1.387(5)
C34 H34 0.9500
C35 C36 1.403(4)
C35 C39 1.540(4)
C36 C37 1.400(4)
C36 H36 0.9500
C37 C43 1.510(4)
C38 H38A 0.9800
C38 H38B 0.9800
C38 H38C 0.9800
C39 C40 1.528(6)
C39 C41 1.535(5)
C39 C42 1.552(6)
C40 H40A 0.9800
C40 H40B 0.9800
C40 H40C 0.9800
C41 H41A 0.9800
C41 H41B 0.9800
C41 H41C 0.9800
C42 H42A 0.9800
C42 H42B 0.9800
C42 H42C 0.9800
C43 H43A 0.9900
C43 H43B 0.9900
C44 C45 1.534(4)
C44 H44A 0.9900
C44 H44B 0.9900
C45 H45A 0.9900
C45 H45B 0.9900
C46 C47 1.516(4)
C46 H46A 0.9900
C46 H46B 0.9900
C47 C48 1.528(4)
C47 H47A 0.9900
C47 H47B 0.9900
C48 H48A 0.9900
C48 H48B 0.9900
C49 C50 1.505(4)
C49 H49A 0.9900
C49 H49B 0.9900
C50 C55 1.396(4)
C50 C51 1.407(4)
C51 C52 1.398(4)
C51 H51 0.9500
C52 C53 1.375(5)
C52 C57 1.558(5)
C53 C54 1.411(5)
C53 H53 0.9500
C54 C55 1.418(4)
C54 C56 1.511(5)
C56 H56A 0.9800
C56 H56B 0.9800
C56 H56C 0.9800
C57 C58 1.398(10)
C57 C60' 1.484(5)
C57 C60 1.537(10)
C57 C59 1.544(10)
C57 C59' 1.56(3)
C57 C58' 1.637(7)
C58 H58A 0.9800
C58 H58B 0.9800
C58 H58C 0.9800
C59 H59A 0.9800
C59 H59B 0.9800
C59 H59C 0.9800
C60 H60A 0.9800
C60 H60B 0.9800
C60 H60C 0.9800
C61 C62 1.472(7)
C61 H61A 0.9800
C61 H61B 0.9800
C61 H61C 0.9800
C62 C67 1.379(6)
C62 C63 1.395(5)
C63 C64 1.373(6)
C63 H63 0.9500
C64 C65 1.387(6)
C64 H64 0.9500
C65 C66 1.386(6)
C65 H65 0.9500
C66 C67 1.389(7)
C66 H66 0.9500
C67 H67 0.9500
C58' H58D 0.9800
C58' H58E 0.9800
C58' H58F 0.9800
C60' H60D 0.9800
C60' H60E 0.9800
C60' H60F 0.9800
C59' H59D 0.9800
C59' H59E 0.9800
C59' H59F 0.9800
